data_2104792
loop_
_publ_author_name
'Henry, Paul F.'
'Kimber, Simon A. J.'
'Argyriou, Dimitri N.'

_publ_section_title
;
 Polymorphism and piezochromicity in the three-dimensional
 network-based phosphate RbCuPO~4~
;
_journal_issue 4
_journal_name_full 'Acta Crystallographica Section B'
_journal_page_first 412
_journal_page_last 421
_journal_paper_doi 10.1107/S0108768110020720
_journal_volume 66
_journal_year 2010
_chemical_formula_sum 'Cu O4 P Rb'
_chemical_formula_weight 243.98
_chemical_name_systematic ' ?'
_space_group_IT_number 62
_symmetry_cell_setting orthorhombic
_symmetry_space_group_name_Hall '-P 2ac 2n'
_symmetry_space_group_name_H-M 'P n m a'
_cell_angle_alpha 90.0
_cell_angle_beta 90.0
_cell_angle_gamma 90.0
_cell_formula_units_Z 12
_cell_length_a 8.93178(24)
_cell_length_b 16.1181(4)
_cell_length_c 8.56656(23)
_cell_measurement_temperature 300
_cell_volume 1233.27(6)
_pd_block_id 2010-05-20T14:28|RbCuPO4_PolyI_phase1|Paul_F_Henry||
_pd_char_colour 'sky blue'
_pd_phase_name RbCuPO4
_cod_data_source_file kd5046.cif
_cod_data_source_block RbCuPO4_PolyI_phase_1
_cod_depositor_comments
;
The following automatic conversions were performed:
'_geom_angle_publ_flag' value 'N' changed to 'n' according to
'/home/saulius/struct/CIF-dictionaries/cif_core.dic' dictionary named
'cif_core.dic' version 2.4.1 from 2010-06-29 (452
times).

'_geom_bond_publ_flag' value 'N' changed to 'n' according to
'/home/saulius/struct/CIF-dictionaries/cif_core.dic' dictionary named
'cif_core.dic' version 2.4.1 from 2010-06-29 (58 times).

Automatic conversion script
Id: cif_fix_enum 1527 2010-12-29 10:47:43Z saulius 
;
_cod_original_cell_volume 1233.27(9)
_cod_database_code 2104792

loop_
_symmetry_equiv_pos_site_id
_symmetry_equiv_pos_as_xyz
1 +x,+y,+z
2 -x+1/2,+y+1/2,+z+1/2
3 +x,-y+1/2,+z
4 -x+1/2,-y,+z+1/2
-1 -x,-y,-z
-2 +x+1/2,-y+1/2,-z+1/2
-3 -x,+y+1/2,-z
-4 +x+1/2,+y,-z+1/2

loop_
_atom_site_aniso_label
_atom_site_aniso_U_11
_atom_site_aniso_U_12
_atom_site_aniso_U_13
_atom_site_aniso_U_22
_atom_site_aniso_U_23
_atom_site_aniso_U_33
RB1 0.0150(17) 0.0 0.0094(15) 0.0142(15) 0.0 0.0293(23)
RB2 0.0158(12) -0.0021(10) 0.0010(9) 0.0138(10) 0.0067(11) 0.0270(15)
CU3 0.0118(14) 0.0 -0.0030(11) 0.0050(13) 0.0 0.0099(16)
CU4 0.0070(9) 0.0022(7) 0.0029(10) 0.0112(9) -0.0029(9) 0.0234(12)
O7 0.0187(14) 0.0016(12) -0.0081(11) 0.0149(11) -0.0043(12) 0.0172(16)
O8 0.0111(12) 0.0025(11) 0.0010(11) 0.0042(10) -0.0010(11) 0.0242(16)
O9 0.0138(19) 0.0 0.0016(15) 0.0210(21) 0.0 0.0146(21)
O10 0.0173(16) -0.0010(15) -0.0047(14) 0.0260(16) -0.0145(10) 0.0352(18)
O11 0.0075(18) 0.0 0.0006(15) 0.0299(22) 0.0 0.0129(20)
O12 0.0145(13) 0.0050(10) 0.0017(13) 0.00378 -0.0002(12) 0.0364(17)
O13 0.0219(13) -0.0052(13) 0.0026(13) 0.0067(10) -0.0011(11) 0.0237(16)

loop_
_atom_site_type_symbol
_atom_site_label
_atom_site_fract_x
_atom_site_fract_y
_atom_site_fract_z
_atom_site_occupancy
_atom_site_thermal_displace_type
_atom_site_U_iso_or_equiv
_atom_site_symmetry_multiplicity
Rb RB1 0.49445(32) 0.75 0.1801(4) 1.0 Uani 0.01948 4
Rb RB2 0.53559(24) 0.41565(13) 0.17626(22) 1.0 Uani 0.01887 8
Cu CU3 0.35757(26) 0.25 0.40871(29) 1.0 Uani 0.00889 4
Cu CU4 0.31048(18) 0.59009(12) 0.41396(24) 1.0 Uani 0.01387 8
P P5 0.2105(4) 0.25 0.0885(5) 1.0 Uiso 0.0089(9) 4
P P6 0.16422(26) 0.58150(17) 0.08651(33) 1.0 Uiso 0.0095(6) 8
O O7 0.25042(25) 0.63221(14) 0.20807(26) 1.0 Uani 0.01695 8
O O8 0.20074(23) 0.82779(13) 0.53649(29) 1.0 Uani 0.01317 8
O O9 0.3103(4) 0.75 0.7683(4) 1.0 Uani 0.01643 4
O O10 0.50670(31) 0.56357(16) 0.34865(28) 1.0 Uani 0.02616 8
O O11 0.44019(33) 0.75 0.5071(4) 1.0 Uani 0.01678 4
O O12 0.25491(25) 0.50219(14) 0.55887(32) 1.0 Uani 0.01822 8
O O13 0.34229(23) 0.13165(13) 0.43393(30) 1.0 Uani 0.01744 8

loop_
_atom_type_symbol
_atom_type_number_in_cell
Rb 12.0
Cu 12.0
P 12.0
O 48.0

loop_
_geom_angle_atom_site_label_1
_geom_angle_atom_site_label_2
_geom_angle_atom_site_label_3
_geom_angle
_geom_angle_site_symmetry_1
_geom_angle_site_symmetry_2
_geom_angle_site_symmetry_3
_geom_angle_publ_flag
RB1 RB1 RB1 149.99(15) -2_465 . -2_565 n
RB1 RB1 RB2 97.51(8) -2_566 . -1_665 n
RB1 RB1 RB2 97.51(8) -2_566 . -3_655 n
RB1 RB1 CU3 95.56(10) -2_475 . -1_666 n
RB1 RB1 CU4 54.82(6) -2_576 . 1_555 n
RB1 RB1 CU4 54.82(6) -2_576 . 3_565 n
RB1 RB1 P5 153.87(15) -2_576 . -1_665 n
RB1 RB1 P6 104.84(8) -2_576 . -2_676 n
RB1 RB1 P6 104.84(8) -2_576 . -4_656 n
RB1 RB1 O7 41.65(5) -2_576 . 1_555 n
RB1 RB1 O7 41.65(5) -2_576 . 3_565 n
RB1 RB1 O7 128.89(9) -2_576 . -2_676 n
RB1 RB1 O7 128.89(9) -2_576 . -4_656 n
RB1 RB1 O8 141.20(12) -2_576 . -2_676 n
RB1 RB1 O8 141.20(12) -2_576 . -4_656 n
RB1 RB1 O10 85.39(7) -2_576 . 1_555 n
RB1 RB1 O10 85.39(7) -2_576 . 3_565 n
RB1 RB1 O11 65.18(10) -2_576 . 1_555 n
RB1 RB1 RB2 104.97(7) -2_666 . -1_665 n
RB1 RB1 RB2 104.97(7) -2_666 . -3_655 n
RB1 RB1 CU3 54.43(9) -2_575 . -1_666 n
RB1 RB1 CU4 107.00(10) -2_676 . 1_555 n
RB1 RB1 CU4 107.00(10) -2_676 . 3_565 n
RB1 RB1 P5 56.14(8) -2_676 . -1_665 n
RB1 RB1 P6 57.58(8) -2_676 . -2_676 n
RB1 RB1 P6 57.58(8) -2_676 . -4_656 n
RB1 RB1 O7 134.79(8) -2_676 . 1_555 n
RB1 RB1 O7 134.79(8) -2_676 . 3_565 n
RB1 RB1 O7 38.12(6) -2_676 . -2_676 n
RB1 RB1 O7 38.12(6) -2_676 . -4_656 n
RB1 RB1 O8 63.38(6) -2_676 . -2_676 n
RB1 RB1 O8 63.38(6) -2_676 . -4_656 n
RB1 RB1 O10 81.74(9) -2_676 . 1_555 n
RB1 RB1 O10 81.74(9) -2_676 . 3_565 n
RB1 RB1 O11 84.81(12) -2_676 . 1_555 n
RB2 RB1 RB2 82.12(7) -1_665 . -3_655 n
RB2 RB1 CU3 136.59(5) -1_665 . -1_666 n
RB2 RB1 CU4 85.34(5) -1_665 . 1_555 n
RB2 RB1 CU4 147.70(10) -1_665 . 3_565 n
RB2 RB1 P5 63.61(7) -1_665 . -1_665 n
RB2 RB1 P6 156.30(9) -1_665 . -2_676 n
RB2 RB1 P6 87.18(6) -1_665 . -4_656 n
RB2 RB1 O7 65.32(7) -1_665 . 1_555 n
RB2 RB1 O7 116.25(10) -1_665 . 3_565 n
RB2 RB1 O7 132.70(9) -1_665 . -2_676 n
RB2 RB1 O7 83.07(6) -1_665 . -4_656 n
RB2 RB1 O8 43.73(7) -1_665 . -2_676 n
RB2 RB1 O8 81.10(9) -1_665 . -4_656 n
RB2 RB1 O10 74.66(5) -1_665 . 1_555 n
RB2 RB1 O10 156.78(9) -1_665 . 3_565 n
RB2 RB1 O11 136.79(5) -1_665 . 1_555 n
RB2 RB1 CU3 136.59(5) -3_564 . -1_666 n
RB2 RB1 CU4 147.70(10) -3_665 . 1_555 n
RB2 RB1 CU4 85.34(5) -3_665 . 3_565 n
RB2 RB1 P5 63.61(7) -3_665 . -1_665 n
RB2 RB1 P6 87.18(6) -3_665 . -2_676 n
RB2 RB1 P6 156.30(9) -3_665 . -4_656 n
RB2 RB1 O7 116.25(10) -3_665 . 1_555 n
RB2 RB1 O7 65.32(7) -3_665 . 3_565 n
RB2 RB1 O7 83.07(6) -3_665 . -2_676 n
RB2 RB1 O7 132.70(9) -3_665 . -4_656 n
RB2 RB1 O8 81.10(9) -3_665 . -2_676 n
RB2 RB1 O8 43.73(7) -3_665 . -4_656 n
RB2 RB1 O10 156.78(9) -3_665 . 1_555 n
RB2 RB1 O10 74.66(5) -3_665 . 3_565 n
RB2 RB1 O11 136.79(5) -3_665 . 1_555 n
CU3 RB1 CU4 69.19(6) -1_666 . 1_555 n
CU3 RB1 CU4 69.19(6) -1_666 . 3_565 n
CU3 RB1 P5 110.57(11) -1_666 . -1_665 n
CU3 RB1 P6 49.44(6) -1_666 . -2_676 n
CU3 RB1 P6 49.44(6) -1_666 . -4_656 n
CU3 RB1 O7 100.76(9) -1_666 . 1_555 n
CU3 RB1 O7 100.76(9) -1_666 . 3_565 n
CU3 RB1 O7 57.01(8) -1_666 . -2_676 n
CU3 RB1 O7 57.01(8) -1_666 . -4_656 n
CU3 RB1 O8 112.08(11) -1_666 . -2_676 n
CU3 RB1 O8 112.08(11) -1_666 . -4_656 n
CU3 RB1 O10 65.37(7) -1_666 . 1_555 n
CU3 RB1 O10 65.37(7) -1_666 . 3_565 n
CU3 RB1 O11 30.38(7) -1_666 . 1_555 n
CU4 RB1 CU4 89.70(9) 1_555 . 3_565 n
CU4 RB1 P5 134.36(5) 1_555 . -1_665 n
CU4 RB1 P6 113.96(10) 1_555 . -2_676 n
CU4 RB1 P6 50.95(5) 1_555 . -4_656 n
CU4 RB1 O7 32.35(5) 1_555 . 1_555 n
CU4 RB1 O7 94.50(9) 1_555 . 3_565 n
CU4 RB1 O7 126.15(12) 1_555 . -2_676 n
CU4 RB1 O7 74.47(6) 1_555 . -4_656 n
CU4 RB1 O8 109.36(6) 1_555 . -2_676 n
CU4 RB1 O8 160.27(8) 1_555 . -4_656 n
CU4 RB1 O10 30.92(6) 1_555 . 1_555 n
CU4 RB1 O10 114.38(10) 1_555 . 3_565 n
CU4 RB1 O11 51.92(6) 1_555 . 1_555 n
CU4 RB1 P5 134.36(5) 3_565 . -1_665 n
CU4 RB1 P6 50.95(5) 3_565 . -2_676 n
CU4 RB1 P6 113.96(10) 3_565 . -4_656 n
CU4 RB1 O7 94.50(9) 3_565 . 1_555 n
CU4 RB1 O7 32.35(5) 3_565 . 3_565 n
CU4 RB1 O7 74.47(6) 3_565 . -2_676 n
CU4 RB1 O7 126.15(12) 3_565 . -4_656 n
CU4 RB1 O8 160.27(8) 3_565 . -2_676 n
CU4 RB1 O8 109.36(6) 3_565 . -4_656 n
CU4 RB1 O10 114.38(10) 3_565 . 1_555 n
CU4 RB1 O10 30.92(6) 3_565 . 3_565 n
CU4 RB1 O11 51.92(6) 3_565 . 1_555 n
P5 RB1 P6 92.68(9) -1_665 . -2_676 n
P5 RB1 P6 92.68(9) -1_665 . -4_656 n
P5 RB1 O7 128.34(10) -1_665 . 1_555 n
P5 RB1 O7 128.34(10) -1_665 . 3_565 n
P5 RB1 O7 69.53(9) -1_665 . -2_676 n
P5 RB1 O7 69.53(9) -1_665 . -4_656 n
P5 RB1 O8 25.91(5) -1_665 . -2_676 n
P5 RB1 O8 25.91(5) -1_665 . -4_656 n
P5 RB1 O10 105.07(7) -1_665 . 1_555 n
P5 RB1 O10 105.07(7) -1_665 . 3_565 n
P5 RB1 O11 140.95(15) -1_665 . 1_555 n
P6 RB1 P6 94.53(12) -2_676 . -4_656 n
P6 RB1 O7 138.10(11) -2_676 . 1_555 n
P6 RB1 O7 77.45(7) -2_676 . 3_565 n
P6 RB1 O7 24.11(6) -2_676 . -2_676 n
P6 RB1 O7 88.88(11) -2_676 . -4_656 n
P6 RB1 O8 113.76(10) -2_676 . -2_676 n
P6 RB1 O8 76.58(8) -2_676 . -4_656 n
P6 RB1 O10 114.47(12) -2_676 . 1_555 n
P6 RB1 O10 24.61(6) -2_676 . 3_565 n
P6 RB1 O11 62.43(7) -2_676 . 1_555 n
P6 RB1 O7 77.45(7) -4_656 . 1_555 n
P6 RB1 O7 138.10(11) -4_656 . 3_565 n
P6 RB1 O7 88.88(11) -4_656 . -2_676 n
P6 RB1 O7 24.11(6) -4_656 . -4_656 n
P6 RB1 O8 76.58(8) -4_656 . -2_676 n
P6 RB1 O8 113.76(10) -4_656 . -4_656 n
P6 RB1 O10 24.61(6) -4_656 . 1_555 n
P6 RB1 O10 114.47(12) -4_656 . 3_565 n
P6 RB1 O11 62.43(7) -4_656 . 1_555 n
O7 RB1 O7 81.77(11) 1_555 . 3_565 n
O7 RB1 O7 157.36(12) 1_555 . -2_676 n
O7 RB1 O7 97.29(7) 1_555 . -4_656 n
O7 RB1 O8 104.32(9) 1_555 . -2_676 n
O7 RB1 O8 144.41(14) 1_555 . -4_656 n
O7 RB1 O10 53.08(7) 1_555 . 1_555 n
O7 RB1 O10 125.35(10) 1_555 . 3_565 n
O7 RB1 O11 77.91(9) 1_555 . 1_555 n
O7 RB1 O7 97.29(7) 3_565 . -2_676 n
O7 RB1 O7 157.36(12) 3_565 . -4_656 n
O7 RB1 O8 144.41(14) 3_565 . -2_676 n
O7 RB1 O8 104.32(9) 3_565 . -4_656 n
O7 RB1 O10 125.35(10) 3_565 . 1_555 n
O7 RB1 O10 53.08(7) 3_565 . 3_565 n
O7 RB1 O11 77.91(9) 3_565 . 1_555 n
O7 RB1 O7 74.90(12) -2_676 . -4_656 n
O7 RB1 O8 89.65(10) -2_676 . -2_676 n
O7 RB1 O8 57.87(8) -2_676 . -4_656 n
O7 RB1 O10 113.02(12) -2_676 . 1_555 n
O7 RB1 O10 45.21(7) -2_676 . 3_565 n
O7 RB1 O11 79.78(10) -2_676 . 1_555 n
O7 RB1 O8 57.87(8) -4_656 . -2_676 n
O7 RB1 O8 89.65(10) -4_656 . -4_656 n
O7 RB1 O10 45.21(7) -4_656 . 1_555 n
O7 RB1 O10 113.02(12) -4_656 . 3_565 n
O7 RB1 O11 79.78(10) -4_656 . 1_555 n
O8 RB1 O8 51.23(10) -2_676 . -4_656 n
O8 RB1 O10 82.34(7) -2_676 . 1_555 n
O8 RB1 O10 130.21(9) -2_676 . 3_565 n
O8 RB1 O11 137.63(12) -2_676 . 1_555 n
O8 RB1 O10 130.21(9) -4_656 . 1_555 n
O8 RB1 O10 82.34(7) -4_656 . 3_565 n
O8 RB1 O11 137.63(12) -4_656 . 1_555 n
O10 RB1 O10 128.55(13) 1_555 . 3_565 n
O10 RB1 O11 65.11(7) 1_555 . 1_555 n
O10 RB1 O11 65.11(7) 3_565 . 1_555 n
RB1 RB2 RB2 82.68(6) -1_665 . -1_665 n
RB1 RB2 RB2 98.10(6) -1_665 . -4_546 n
RB1 RB2 RB2 105.54(6) -1_665 . -4_646 n
RB1 RB2 CU3 84.36(6) -1_665 . 1_555 n
RB1 RB2 CU4 59.28(6) -1_665 . 4_564 n
RB1 RB2 CU4 135.00(7) -1_665 . -1_666 n
RB1 RB2 CU4 112.01(6) -1_665 . -4_656 n
RB1 RB2 P5 87.87(7) -1_665 . -2_666 n
RB1 RB2 P6 64.93(7) -1_665 . -1_665 n
RB1 RB2 P6 161.12(8) -1_665 . -4_656 n
RB1 RB2 O8 45.51(7) -1_665 . 2_544 n
RB1 RB2 O9 64.57(8) -1_665 . -1_666 n
RB1 RB2 O10 160.71(9) -1_665 . 1_555 n
RB1 RB2 O12 88.94(7) -1_665 . 4_564 n
RB1 RB2 O12 146.76(9) -1_665 . -1_666 n
RB1 RB2 O12 81.43(6) -1_665 . -4_656 n
RB1 RB2 O13 111.05(8) -1_665 . 3_555 n
RB1 RB2 O13 69.91(7) -1_665 . -2_666 n
RB2 RB2 RB2 92.93(6) -1_665 . -4_546 n
RB2 RB2 RB2 110.40(7) -1_665 . -4_646 n
RB2 RB2 CU3 143.88(10) -1_665 . 1_555 n
RB2 RB2 CU4 57.28(5) -1_665 . 4_564 n
RB2 RB2 CU4 139.11(10) -1_665 . -1_666 n
RB2 RB2 CU4 57.52(5) -1_665 . -4_656 n
RB2 RB2 P5 160.77(11) -1_665 . -2_666 n
RB2 RB2 P6 68.76(6) -1_665 . -1_665 n
RB2 RB2 P6 88.42(8) -1_665 . -4_656 n
RB2 RB2 O8 84.50(9) -1_665 . 2_544 n
RB2 RB2 O9 139.91(11) -1_665 . -1_666 n
RB2 RB2 O10 79.11(8) -1_665 . 1_555 n
RB2 RB2 O12 49.17(7) -1_665 . 4_564 n
RB2 RB2 O12 109.55(9) -1_665 . -1_666 n
RB2 RB2 O12 48.02(6) -1_665 . -4_656 n
RB2 RB2 O13 129.77(10) -1_665 . 3_555 n
RB2 RB2 O13 94.48(8) -1_665 . -2_666 n
RB2 RB2 RB2 148.41(9) -4_546 . -4_646 n
RB2 RB2 CU3 55.85(5) -4_455 . 1_555 n
RB2 RB2 CU4 51.82(4) -4_556 . 4_564 n
RB2 RB2 CU4 95.59(6) -4_556 . -1_666 n
RB2 RB2 CU4 132.45(4) -4_556 . -4_656 n
RB2 RB2 P5 104.99(8) -4_556 . -2_666 n
RB2 RB2 P6 155.77(9) -4_556 . -1_665 n
RB2 RB2 P6 98.95(6) -4_556 . -4_656 n
RB2 RB2 O8 52.63(6) -4_556 . 2_544 n
RB2 RB2 O9 113.15(7) -4_556 . -1_666 n
RB2 RB2 O10 76.65(7) -4_556 . 1_555 n
RB2 RB2 O12 43.84(5) -4_556 . 4_564 n
RB2 RB2 O12 111.52(8) -4_556 . -1_666 n
RB2 RB2 O12 140.87(7) -4_556 . -4_656 n
RB2 RB2 O13 38.84(6) -4_556 . 3_555 n
RB2 RB2 O13 164.92(6) -4_556 . -2_666 n
RB2 RB2 CU3 105.53(6) -4_555 . 1_555 n
RB2 RB2 CU4 159.73(8) -4_656 . 4_564 n
RB2 RB2 CU4 52.83(5) -4_656 . -1_666 n
RB2 RB2 CU4 55.63(4) -4_656 . -4_656 n
RB2 RB2 P5 56.23(7) -4_656 . -2_666 n
RB2 RB2 P6 55.81(5) -4_656 . -1_665 n
RB2 RB2 P6 62.14(6) -4_656 . -4_656 n
RB2 RB2 O8 147.02(7) -4_656 . 2_544 n
RB2 RB2 O9 61.44(6) -4_656 . -1_666 n
RB2 RB2 O10 86.87(7) -4_656 . 1_555 n
RB2 RB2 O12 154.02(6) -4_656 . 4_564 n
RB2 RB2 O12 41.43(6) -4_656 . -1_666 n
RB2 RB2 O12 64.78(5) -4_656 . -4_656 n
RB2 RB2 O13 111.42(9) -4_656 . 3_555 n
RB2 RB2 O13 37.44(5) -4_656 . -2_666 n
CU3 RB2 CU4 87.21(7) 1_555 . 4_564 n
CU3 RB2 CU4 68.72(5) 1_555 . -1_666 n
CU3 RB2 CU4 156.99(8) 1_555 . -4_656 n
CU3 RB2 P5 50.56(7) 1_555 . -2_666 n
CU3 RB2 P6 133.34(8) 1_555 . -1_665 n
CU3 RB2 P6 112.05(8) 1_555 . -4_656 n
CU3 RB2 O8 62.72(7) 1_555 . 2_544 n
CU3 RB2 O9 58.38(7) 1_555 . -1_666 n
CU3 RB2 O10 106.86(9) 1_555 . 1_555 n
CU3 RB2 O12 97.14(8) 1_555 . 4_564 n
CU3 RB2 O12 99.64(8) 1_555 . -1_666 n
CU3 RB2 O12 159.58(8) 1_555 . -4_656 n
CU3 RB2 O13 31.12(6) 1_555 . 3_555 n
CU3 RB2 O13 112.32(8) 1_555 . -2_666 n
CU4 RB2 CU4 147.29(7) 4_564 . -1_666 n
CU4 RB2 CU4 114.80(5) 4_564 . -4_656 n
CU4 RB2 P5 130.21(9) 4_564 . -2_666 n
CU4 RB2 P6 103.98(7) 4_564 . -1_665 n
CU4 RB2 P6 128.07(8) 4_564 . -4_656 n
CU4 RB2 O8 29.52(6) 4_564 . 2_544 n
CU4 RB2 O9 115.89(9) 4_564 . -1_666 n
CU4 RB2 O10 104.75(8) 4_564 . 1_555 n
CU4 RB2 O12 30.43(5) 4_564 . 4_564 n
CU4 RB2 O12 153.20(9) 4_564 . -1_666 n
CU4 RB2 O12 97.95(7) 4_564 . -4_656 n
CU4 RB2 O13 87.69(7) 4_564 . 3_555 n
CU4 RB2 O13 123.23(8) 4_564 . -2_666 n
CU4 RB2 CU4 88.40(6) -1_666 . -4_656 n
CU4 RB2 P5 47.15(6) -1_666 . -2_666 n
CU4 RB2 P6 108.64(8) -1_666 . -1_665 n
CU4 RB2 P6 50.76(7) -1_666 . -4_656 n
CU4 RB2 O8 131.16(9) -1_666 . 2_544 n
CU4 RB2 O9 70.61(8) -1_666 . -1_666 n
CU4 RB2 O10 64.28(8) -1_666 . 1_555 n
CU4 RB2 O12 128.41(8) -1_666 . 4_564 n
CU4 RB2 O12 31.10(5) -1_666 . -1_666 n
CU4 RB2 O12 112.39(8) -1_666 . -4_656 n
CU4 RB2 O13 60.19(6) -1_666 . 3_555 n
CU4 RB2 O13 87.35(7) -1_666 . -2_666 n
CU4 RB2 P5 111.81(9) -4_656 . -2_666 n
CU4 RB2 P6 50.71(6) -4_656 . -1_665 n
CU4 RB2 P6 49.61(5) -4_656 . -4_656 n
CU4 RB2 O8 140.28(9) -4_656 . 2_544 n
CU4 RB2 O9 112.81(9) -4_656 . -1_666 n
CU4 RB2 O10 62.67(7) -4_656 . 1_555 n
CU4 RB2 O12 99.16(7) -4_656 . 4_564 n
CU4 RB2 O12 57.73(6) -4_656 . -1_666 n
CU4 RB2 O12 30.64(5) -4_656 . -4_656 n
CU4 RB2 O13 136.94(8) -4_656 . 3_555 n
CU4 RB2 O13 62.28(6) -4_656 . -2_666 n
P5 RB2 P6 92.08(9) -2_666 . -1_665 n
P5 RB2 P6 95.46(8) -2_666 . -4_656 n
P5 RB2 O8 100.72(9) -2_666 . 2_544 n
P5 RB2 O9 24.25(8) -2_666 . -1_666 n
P5 RB2 O10 111.40(10) -2_666 . 1_555 n
P5 RB2 O12 147.70(10) -2_666 . 4_564 n
P5 RB2 O12 70.58(8) -2_666 . -1_666 n
P5 RB2 O12 114.06(10) -2_666 . -4_656 n
P5 RB2 O13 69.33(9) -2_666 . 3_555 n
P5 RB2 O13 66.48(9) -2_666 . -2_666 n
P6 RB2 P6 96.34(6) -1_665 . -4_656 n
P6 RB2 O8 107.94(9) -1_665 . 2_544 n
P6 RB2 O9 76.42(10) -1_665 . -1_666 n
P6 RB2 O10 113.34(9) -1_665 . 1_555 n
P6 RB2 O12 115.42(8) -1_665 . 4_564 n
P6 RB2 O12 90.15(9) -1_665 . -1_666 n
P6 RB2 O12 26.25(6) -1_665 . -4_656 n
P6 RB2 O13 161.33(10) -1_665 . 3_555 n
P6 RB2 O13 25.92(6) -1_665 . -2_666 n
P6 RB2 O8 150.09(9) -4_656 . 2_544 n
P6 RB2 O9 115.17(9) -4_656 . -1_666 n
P6 RB2 O10 24.74(6) -4_656 . 1_555 n
P6 RB2 O12 97.80(8) -4_656 . 4_564 n
P6 RB2 O12 25.86(6) -4_656 . -1_666 n
P6 RB2 O12 80.25(8) -4_656 . -4_656 n
P6 RB2 O13 87.42(8) -4_656 . 3_555 n
P6 RB2 O13 94.36(8) -4_656 . -2_666 n
O8 RB2 O9 87.95(9) 2_544 . -1_666 n
O8 RB2 O10 125.54(10) 2_544 . 1_555 n
O8 RB2 O12 56.29(7) 2_544 . 4_564 n
O8 RB2 O12 160.48(10) 2_544 . -1_666 n
O8 RB2 O12 114.81(10) 2_544 . -4_656 n
O8 RB2 O13 75.23(8) 2_544 . 3_555 n
O8 RB2 O13 115.11(10) 2_544 . -2_666 n
O9 RB2 O10 134.65(10) -1_666 . 1_555 n
O9 RB2 O12 144.04(9) -1_666 . 4_564 n
O9 RB2 O12 89.31(9) -1_666 . -1_666 n
O9 RB2 O12 102.00(9) -1_666 . -4_656 n
O9 RB2 O13 85.41(9) -1_666 . 3_555 n
O9 RB2 O13 53.98(9) -1_666 . -2_666 n
O10 RB2 O12 74.35(9) 1_555 . 4_564 n
O10 RB2 O12 48.45(7) 1_555 . -1_666 n
O10 RB2 O12 91.00(9) 1_555 . -4_656 n
O10 RB2 O13 76.65(9) 1_555 . 3_555 n
O10 RB2 O13 117.67(9) 1_555 . -2_666 n
O12 RB2 O12 122.79(10) 4_564 . -1_666 n
O12 RB2 O12 97.19(8) 4_564 . -4_656 n
O12 RB2 O13 81.97(8) 4_564 . 3_555 n
O12 RB2 O13 140.92(9) 4_564 . -2_666 n
O12 RB2 O12 84.65(5) -1_666 . -4_656 n
O12 RB2 O13 85.30(8) -1_666 . 3_555 n
O12 RB2 O13 78.21(8) -1_666 . -2_666 n
O12 RB2 O13 167.42(10) -4_656 . 3_555 n
O12 RB2 O13 48.69(7) -4_656 . -2_666 n
O13 RB2 O13 135.75(10) 3_555 . -2_666 n
RB1 CU3 RB2 110.72(6) -1_666 . 1_555 n
RB1 CU3 RB2 110.72(6) -1_666 . 3_555 n
RB1 CU3 O9 149.32(16) -1_666 . 2_544 n
RB1 CU3 O11 47.67(13) -1_666 . -1_666 n
RB1 CU3 O13 85.40(11) -1_666 . 1_555 n
RB1 CU3 O13 85.40(11) -1_666 . 3_555 n
RB2 CU3 RB2 92.67(9) 1_555 . 3_555 n
RB2 CU3 O9 89.90(9) 1_555 . 2_544 n
RB2 CU3 O11 78.46(10) 1_555 . -1_666 n
RB2 CU3 O13 143.91(14) 1_555 . 1_555 n
RB2 CU3 O13 51.25(9) 1_555 . 3_555 n
RB2 CU3 O9 89.90(9) 3_555 . 2_544 n
RB2 CU3 O11 78.46(10) 3_555 . -1_666 n
RB2 CU3 O13 51.25(9) 3_555 . 1_555 n
RB2 CU3 O13 143.91(14) 3_555 . 3_555 n
O9 CU3 O11 163.02(21) 2_544 . -1_666 y
O9 CU3 O13 90.86(10) 2_544 . 1_555 y
O9 CU3 O13 90.86(10) 2_544 . 3_555 y
O11 CU3 O13 91.39(10) -1_666 . 1_555 y
O11 CU3 O13 91.39(10) -1_666 . 3_555 y
O13 CU3 O13 164.74(22) 1_555 . 3_555 y
RB1 CU4 RB2 134.66(8) 1_555 . 4_565 n
RB1 CU4 RB2 111.32(8) 1_555 . -1_666 n
RB1 CU4 RB2 134.32(9) 1_555 . -4_546 n
RB1 CU4 O7 52.19(10) 1_555 . 1_555 n
RB1 CU4 O8 92.42(10) 1_555 . 3_565 n
RB1 CU4 O10 65.17(10) 1_555 . 1_555 n
RB1 CU4 O12 167.64(12) 1_555 . 1_555 n
RB2 CU4 RB2 75.35(4) 4_565 . -1_666 n
RB2 CU4 RB2 65.20(5) 4_565 . -4_546 n
RB2 CU4 O7 108.38(10) 4_565 . 1_555 n
RB2 CU4 O8 45.14(8) 4_565 . 3_565 n
RB2 CU4 O10 156.78(12) 4_565 . 1_555 n
RB2 CU4 O12 53.26(8) 4_565 . 1_555 n
RB2 CU4 RB2 113.92(6) -1_666 . -4_546 n
RB2 CU4 O7 160.69(11) -1_666 . 1_555 n
RB2 CU4 O8 72.50(10) -1_666 . 3_565 n
RB2 CU4 O10 86.10(10) -1_666 . 1_555 n
RB2 CU4 O12 58.79(8) -1_666 . 1_555 n
RB2 CU4 O7 84.09(9) -4_556 . 1_555 n
RB2 CU4 O8 106.60(9) -4_556 . 3_565 n
RB2 CU4 O10 111.75(10) -4_556 . 1_555 n
RB2 CU4 O12 55.15(9) -4_556 . 1_555 n
O7 CU4 O8 96.39(14) 1_555 . 3_565 y
O7 CU4 O10 93.76(13) 1_555 . 1_555 y
O7 CU4 O12 138.92(13) 1_555 . 1_555 y
O8 CU4 O10 141.11(11) 3_565 . 1_555 y
O8 CU4 O12 91.29(13) 3_565 . 1_555 y
O10 CU4 O12 105.10(12) 1_555 . 1_555 y
RB1 P5 RB2 132.67(6) -1_665 . -2_556 n
RB1 P5 RB2 132.67(6) -1_665 . -4_546 n
RB1 P5 O8 54.92(15) -1_665 . 2_544 n
RB1 P5 O8 54.92(15) -1_665 . 4_564 n
RB1 P5 O9 138.01(26) -1_665 . 2_544 n
RB1 P5 O11 111.47(25) -1_665 . 2_544 n
RB2 P5 RB2 92.64(12) -2_556 . -4_546 n
RB2 P5 O8 163.56(24) -2_566 . 2_544 n
RB2 P5 O8 77.78(12) -2_566 . 4_564 n
RB2 P5 O9 53.67(10) -2_566 . 2_544 n
RB2 P5 O11 82.84(16) -2_566 . 2_544 n
RB2 P5 O8 77.78(12) -4_556 . 2_544 n
RB2 P5 O8 163.56(24) -4_556 . 4_564 n
RB2 P5 O9 53.67(10) -4_556 . 2_544 n
RB2 P5 O11 82.84(16) -4_556 . 2_544 n
O8 P5 O8 108.09(28) 2_544 . 4_564 y
O8 P5 O9 110.31(22) 2_544 . 2_544 y
O8 P5 O11 108.77(21) 2_544 . 2_544 y
O8 P5 O9 110.31(22) 4_564 . 2_544 y
O8 P5 O11 108.77(21) 4_564 . 2_544 y
O9 P5 O11 110.52(32) 2_544 . 2_544 y
RB1 P6 RB2 130.69(10) -2_566 . -1_665 n
RB1 P6 RB2 96.37(8) -2_566 . -4_546 n
RB1 P6 O7 56.39(12) -2_576 . 1_555 n
RB1 P6 O10 64.42(13) -2_576 . -4_556 n
RB1 P6 O12 156.05(19) -2_576 . 4_564 n
RB1 P6 O13 93.33(15) -2_576 . 2_554 n
RB2 P6 RB2 128.75(8) -1_665 . -4_546 n
RB2 P6 O7 92.59(14) -1_665 . 1_555 n
RB2 P6 O10 159.07(18) -1_665 . -4_556 n
RB2 P6 O12 63.63(13) -1_665 . 4_564 n
RB2 P6 O13 58.37(12) -1_665 . 2_554 n
RB2 P6 O7 100.10(16) -4_556 . 1_555 n
RB2 P6 O10 49.93(12) -4_556 . -4_556 n
RB2 P6 O12 65.31(13) -4_556 . 4_564 n
RB2 P6 O13 150.49(15) -4_556 . 2_554 n
O7 P6 O10 108.31(21) 1_555 . -4_556 y
O7 P6 O12 109.54(20) 1_555 . 4_564 y
O7 P6 O13 108.45(20) 1_555 . 2_554 y
O10 P6 O12 108.53(20) -4_556 . 4_564 y
O10 P6 O13 111.76(19) -4_556 . 2_554 y
O12 P6 O13 110.21(22) 4_564 . 2_554 y
RB1 O7 RB1 100.23(7) 1_555 . -2_465 n
RB1 O7 CU4 95.46(11) 1_555 . 1_555 n
RB1 O7 P6 132.15(18) 1_555 . 1_555 n
RB1 O7 CU4 97.74(11) -2_576 . 1_555 n
RB1 O7 P6 99.50(14) -2_576 . 1_555 n
CU4 O7 P6 124.29(18) 1_555 . 1_555 n
RB1 O8 RB2 90.76(9) -2_566 . 2_555 n
RB1 O8 CU4 105.54(14) -2_576 . 3_565 n
RB1 O8 P5 99.17(16) -2_576 . 2_555 n
RB2 O8 CU4 105.34(11) 2_555 . 3_565 n
RB2 O8 P5 132.04(21) 2_555 . 2_555 n
CU4 O8 P5 116.52(18) 3_565 . 2_555 n
RB2 O9 RB2 122.77(12) -1_666 . -3_656 n
RB2 O9 CU3 104.79(10) -1_666 . 2_555 n
RB2 O9 P5 102.08(12) -1_666 . 2_555 n
RB2 O9 CU3 104.79(10) -3_565 . 2_555 n
RB2 O9 P5 102.08(12) -3_666 . 2_555 n
CU3 O9 P5 121.87(26) 2_555 . 2_555 n
RB1 O10 RB2 122.60(10) 1_555 . 1_555 n
RB1 O10 CU4 83.91(11) 1_555 . 1_555 n
RB1 O10 P6 90.97(15) 1_555 . -4_656 n
RB2 O10 CU4 115.60(13) 1_555 . 1_555 n
RB2 O10 P6 105.33(16) 1_555 . -4_656 n
CU4 O10 P6 134.29(17) 1_555 . -4_656 n
RB1 O11 CU3 101.95(15) 1_555 . -1_666 n
RB1 O11 P5 127.21(26) 1_555 . 2_555 n
CU3 O11 P5 130.84(28) -1_666 . 2_555 n
RB2 O12 RB2 94.73(8) 4_565 . -1_666 n
RB2 O12 RB2 82.81(8) 4_565 . -4_546 n
RB2 O12 CU4 96.31(10) 4_565 . 1_555 n
RB2 O12 P6 135.83(18) 4_565 . 4_565 n
RB2 O12 RB2 175.24(11) -1_666 . -4_546 n
RB2 O12 CU4 90.10(10) -1_666 . 1_555 n
RB2 O12 P6 88.83(14) -1_666 . 4_565 n
RB2 O12 CU4 94.21(11) -4_556 . 1_555 n
RB2 O12 P6 90.12(14) -4_556 . 4_565 n
CU4 O12 P6 127.75(19) 1_555 . 4_565 n
RB2 O13 RB2 103.73(8) 3_555 . -2_556 n
RB2 O13 CU3 97.62(13) 3_555 . 1_555 n
RB2 O13 P6 122.04(15) 3_555 . 2_545 n
RB2 O13 CU3 106.36(11) -2_465 . 1_555 n
RB2 O13 P6 95.71(14) -2_566 . 2_545 n
CU3 O13 P6 128.24(19) 1_555 . 2_545 n

loop_
_geom_bond_atom_site_label_1
_geom_bond_atom_site_label_2
_geom_bond_distance
_geom_bond_site_symmetry_1
_geom_bond_site_symmetry_2
_geom_bond_publ_flag
RB1 RB1 4.6236(16) . -2_465 n
RB1 RB1 4.6236(16) . -2_565 n
RB1 RB2 4.0647(27) . -1_665 n
RB1 RB2 4.0647(27) . -3_655 n
RB1 O7 2.9004(32) . 1_555 n
RB1 O7 2.9004(32) . 3_565 n
RB1 O7 3.1223(32) . -2_565 n
RB1 O7 3.1223(32) . -4_555 n
RB1 O8 2.9001(33) . -2_565 n
RB1 O8 2.9001(33) . -4_555 n
RB1 O10 3.3356(31) . 1_555 n
RB1 O10 3.3356(31) . 3_565 n
RB1 O11 2.843(5) . 1_555 n
RB2 RB1 4.0647(27) . -1_665 n
RB2 RB2 4.113(4) . -1_665 n
RB2 RB2 4.6411(10) . -4_455 n
RB2 RB2 4.6411(10) . -4_555 n
RB2 O8 2.8098(33) . 2_544 n
RB2 O8 3.6887(29) . -3_646 n
RB2 O9 3.0413(26) . -1_666 n
RB2 O10 2.8163(32) . 1_555 n
RB2 O11 3.8122(34) . -1_666 n
RB2 O12 3.0818(30) . 4_564 n
RB2 O12 3.2255(31) . -1_666 n
RB2 O12 3.1369(32) . -4_555 n
RB2 O13 2.9041(30) . 3_555 n
RB2 O13 2.9961(29) . -2_555 n
CU3 O9 1.922(4) . 2_544 y
CU3 O11 1.945(4) . -1_666 y
CU3 O13 1.9247(22) . 1_555 y
CU3 O13 1.9247(22) . 3_555 y
CU4 O7 1.9646(30) . 1_555 y
CU4 O8 1.9531(28) . 3_565 y
CU4 O10 1.8887(31) . 1_555 y
CU4 O12 1.9480(30) . 1_555 y
P5 O8 1.5488(31) . 2_544 y
P5 O8 1.5488(31) . 4_564 y
P5 O9 1.551(5) . 2_544 y
P5 O11 1.516(5) . 2_544 y
P6 O7 1.5315(33) . 1_555 y
P6 O10 1.5400(35) . -4_455 y
P6 O12 1.5484(35) . 4_564 y
P6 O13 1.5379(34) . 2_554 y
O7 RB1 2.9004(32) . 1_555 n
O7 RB1 3.1223(32) . -2_465 n
O7 CU4 1.9646(30) . 1_555 n
O7 P6 1.5315(33) . 1_555 n
O8 RB1 2.9001(33) . -2_465 n
O8 RB2 2.8098(33) . 2_555 n
O8 RB2 3.6887(29) . -3_656 n
O8 CU4 1.9531(28) . 3_565 n
O8 P5 1.5488(31) . 2_555 n
O9 RB2 3.0413(26) . -1_666 n
O9 RB2 3.0413(26) . -3_656 n
O9 CU3 1.922(4) . 2_555 n
O9 P5 1.551(5) . 2_555 n
O10 RB1 3.3356(31) . 1_555 n
O10 RB2 2.8163(32) . 1_555 n
O10 CU4 1.8887(31) . 1_555 n
O10 P6 1.5400(35) . -4_555 n
O11 RB1 2.843(5) . 1_555 n
O11 RB2 3.8122(34) . -1_666 n
O11 RB2 3.8122(34) . -3_656 n
O11 CU3 1.945(4) . -1_666 n
O11 P5 1.516(5) . 2_555 n
O12 RB2 3.0818(30) . 4_565 n
O12 RB2 3.2255(31) . -1_666 n
O12 RB2 3.1369(32) . -4_455 n
O12 CU4 1.9480(30) . 1_555 n
O12 P6 1.5484(35) . 4_565 n
O13 RB2 2.9041(30) . 3_555 n
O13 RB2 2.9961(29) . -2_455 n
O13 CU3 1.9247(22) . 1_555 n
O13 P6 1.5379(34) . 2_545 n
